data_4313794
loop_
_publ_author_name
'Kwasi Mitchell'
'Fu Qiang Huang'
'Adam D. McFarland'
'Christy L. Haynes'
'Rebecca C. Somers'
'Richard P. Van Duyne'
'James A. Ibers'

_publ_section_title
;
 The CsLnMSe3 Semiconductors (Ln = Rare-Earth Element, Y; M = Zn, Cd, Hg)
;
_journal_name_full 'Inorganic Chemistry'
_journal_page_first 4109
_journal_page_last 4116
_journal_paper_doi 10.1021/ic020733f
_journal_volume 42
_journal_year 2003
_chemical_formula_sum 'Cd Cs Dy Se3'
_chemical_formula_weight 644.69
_chemical_name_systematic
;
  ?
;
_space_group_IT_number 63
_symmetry_cell_setting orthorhombic
_symmetry_space_group_name_Hall '-C 2c 2'
_symmetry_space_group_name_H-M 'C m c m'
_atom_sites_solution_hydrogens geom
_atom_sites_solution_primary direct
_atom_sites_solution_secondary difmap
_audit_creation_method SHELXL-97
_cell_angle_alpha 90.00
_cell_angle_beta 90.00
_cell_angle_gamma 90.00
_cell_formula_units_Z 4
_cell_length_a 4.2419(3)
_cell_length_b 15.8274(12)
_cell_length_c 11.0828(8)
_cell_measurement_temperature 153(2)
_cell_volume 744.08(9)
_computing_cell_refinement 'SMART version 5.054 (Bruker, 2000)'
_computing_data_collection 'SMART version 5.054 (Bruker, 2000)'
_computing_data_reduction 'SAINT-Plus version 6.22 (Bruker, 2000)'
_computing_molecular_graphics 'SHELXTL-97 (Sheldrick, 1997)'
_computing_publication_material 'SHELXTL-97 (Sheldrick, 1997)'
_computing_structure_refinement 'SHELXL-97 (Sheldrick, 1997)'
_computing_structure_solution 'SHELXS-97 (Sheldrick, 1990)'
_diffrn_ambient_temperature 153(2)
_diffrn_measured_fraction_theta_full 0.936
_diffrn_measured_fraction_theta_max 0.936
_diffrn_measurement_device_type 'Bruker Smart 1000 CCD'
_diffrn_measurement_method \w
_diffrn_radiation_monochromator graphite
_diffrn_radiation_source 'fine-focus sealed tube'
_diffrn_radiation_type MoK\a
_diffrn_radiation_wavelength 0.71073
_diffrn_reflns_av_R_equivalents 0.0292
_diffrn_reflns_av_sigmaI/netI 0.0164
_diffrn_reflns_limit_h_max 5
_diffrn_reflns_limit_h_min -5
_diffrn_reflns_limit_k_max 21
_diffrn_reflns_limit_k_min -20
_diffrn_reflns_limit_l_max 14
_diffrn_reflns_limit_l_min -14
_diffrn_reflns_number 4266
_diffrn_reflns_theta_full 28.88
_diffrn_reflns_theta_max 28.88
_diffrn_reflns_theta_min 2.57
_diffrn_standards_decay_% <2
_diffrn_standards_interval_count none
_diffrn_standards_interval_time none
_diffrn_standards_number none
_exptl_absorpt_coefficient_mu 32.195
_exptl_absorpt_correction_T_max 0.51074
_exptl_absorpt_correction_T_min 0.13508
_exptl_absorpt_correction_type numerical
_exptl_absorpt_process_details 'faces indexed'
_exptl_crystal_colour clear
_exptl_crystal_density_diffrn 5.755
_exptl_crystal_density_meas ?
_exptl_crystal_density_method 'not measured'
_exptl_crystal_description needle
_exptl_crystal_F_000 1084
_exptl_crystal_size_max 0.308
_exptl_crystal_size_mid 0.026
_exptl_crystal_size_min 0.022
_refine_diff_density_max 1.655
_refine_diff_density_min -1.523
_refine_diff_density_rms 0.369
_refine_ls_extinction_coef 0.00197(15)
_refine_ls_extinction_expression Fc^*^=kFc[1+0.001xFc^2^\l^3^/sin(2\q)]^-1/4^
_refine_ls_extinction_method SHELXL
_refine_ls_goodness_of_fit_ref 1.135
_refine_ls_hydrogen_treatment mixed
_refine_ls_matrix_type full
_refine_ls_number_parameters 24
_refine_ls_number_reflns 540
_refine_ls_number_restraints 0
_refine_ls_restrained_S_all 1.135
_refine_ls_R_factor_all 0.0200
_refine_ls_R_factor_gt 0.0191
_refine_ls_shift/su_max 0.001
_refine_ls_shift/su_mean 0.000
_refine_ls_structure_factor_coef Fsqd
_refine_ls_weighting_details
; calc
  [1.00000+0.00000exp(0.00(sin\q/\l)^2^)]/
    [\s^2^(Fo^2^)+0.0000+0.0000*P+(0.0400P)^2^+0.0000sin\q/\l]
  where P = 1.00000Fo^2^ + 0.00000Fc^2^
;
_refine_ls_weighting_scheme calc
_refine_ls_wR_factor_gt 0.0556
_refine_ls_wR_factor_ref 0.0560
_reflns_number_gt 521
_reflns_number_total 540
_reflns_threshold_expression >2sigma(I)
_cod_data_source_file ic020733f_07.cif
_cod_data_source_block CsDyCdSe3
_cod_depositor_comments
;
The following automatic conversions were performed:

'_exptl_crystal_density_meas' value 'not measured' was changed to '?'
- the value is perceived as not measured.

Automatic conversion script
Id: cif_fix_values 3008 2015-01-20 13:52:24Z robertas 
;
_cod_database_code 4313794

loop_
_symmetry_equiv_pos_as_xyz
'x, y, z'
'-x, -y, z+1/2'
'-x, y, -z+1/2'
'x, -y, -z'
'x+1/2, y+1/2, z'
'-x+1/2, -y+1/2, z+1/2'
'-x+1/2, y+1/2, -z+1/2'
'x+1/2, -y+1/2, -z'
'-x, -y, -z'
'x, y, -z-1/2'
'x, -y, z-1/2'
'-x, y, z'
'-x+1/2, -y+1/2, -z'
'x+1/2, y+1/2, -z-1/2'
'x+1/2, -y+1/2, z-1/2'
'-x+1/2, y+1/2, z'

loop_
_atom_site_label
_atom_site_type_symbol
_atom_site_fract_x
_atom_site_fract_y
_atom_site_fract_z
_atom_site_U_iso_or_equiv
_atom_site_adp_type
_atom_site_occupancy
_atom_site_symmetry_multiplicity
_atom_site_calc_flag
_atom_site_refinement_flags
_atom_site_disorder_assembly
_atom_site_disorder_group
Dy1 Dy 0.0000 0.0000 0.0000 0.00776(16) Uani 1 4 d S . .
Cs1 Cs 0.0000 0.74261(3) 0.2500 0.01422(17) Uani 1 4 d S . .
Cd1 Cd 0.0000 0.45829(3) 0.2500 0.00918(17) Uani 1 4 d S . .
Se1 Se 0.0000 0.37980(3) 0.04531(5) 0.00864(17) Uani 1 2 d S . .
Se2 Se 0.0000 0.05976(5) 0.2500 0.00780(19) Uani 1 4 d S . .

loop_
_atom_site_aniso_label
_atom_site_aniso_U_11
_atom_site_aniso_U_22
_atom_site_aniso_U_33
_atom_site_aniso_U_23
_atom_site_aniso_U_13
_atom_site_aniso_U_12
Dy1 0.0073(2) 0.0095(2) 0.0065(2) 0.00010(11) 0.000 0.000
Cs1 0.0129(3) 0.0103(3) 0.0195(3) 0.000 0.000 0.000
Cd1 0.0090(3) 0.0115(3) 0.0071(3) 0.000 0.000 0.000
Se1 0.0092(3) 0.0086(3) 0.0081(3) -0.00103(18) 0.000 0.000
Se2 0.0082(3) 0.0090(4) 0.0063(4) 0.000 0.000 0.000

loop_
_atom_type_symbol
_atom_type_description
_atom_type_scat_dispersion_real
_atom_type_scat_dispersion_imag
_atom_type_scat_source
Se Se -0.0929 2.2259 'International Tables Vol C Tables 4.2.6.8 and 6.1.1.4'
Cd Cd -0.8075 1.2024 'International Tables Vol C Tables 4.2.6.8 and 6.1.1.4'
Cs Cs -0.3680 2.1192 'International Tables Vol C Tables 4.2.6.8 and 6.1.1.4'
Dy Dy -0.1892 4.4098 'International Tables Vol C Tables 4.2.6.8 and 6.1.1.4'

loop_
_geom_angle_atom_site_label_1
_geom_angle_atom_site_label_2
_geom_angle_atom_site_label_3
_geom_angle
_geom_angle_site_symmetry_1
_geom_angle_site_symmetry_3
_geom_angle_publ_flag
Se1 Dy1 Se1 180.00(3) 13 5_445 ?
Se1 Dy1 Se1 94.297(15) 13 13_455 ?
Se1 Dy1 Se1 85.703(15) 5_445 13_455 ?
Se1 Dy1 Se1 85.703(15) 13 5_545 ?
Se1 Dy1 Se1 94.297(15) 5_445 5_545 ?
Se1 Dy1 Se1 180.00(3) 13_455 5_545 ?
Se1 Dy1 Se2 92.761(14) 13 9 ?
Se1 Dy1 Se2 87.239(14) 5_445 9 ?
Se1 Dy1 Se2 92.761(14) 13_455 9 ?
Se1 Dy1 Se2 87.239(14) 5_545 9 ?
Se1 Dy1 Se2 87.239(14) 13 . ?
Se1 Dy1 Se2 92.761(14) 5_445 . ?
Se1 Dy1 Se2 87.239(14) 13_455 . ?
Se1 Dy1 Se2 92.761(14) 5_545 . ?
Se2 Dy1 Se2 180.0 9 . ?
Se1 Dy1 Cd1 79.619(12) 13 5_545 ?
Se1 Dy1 Cd1 100.381(12) 5_445 5_545 ?
Se1 Dy1 Cd1 134.069(12) 13_455 5_545 ?
Se1 Dy1 Cd1 45.931(12) 5_545 5_545 ?
Se2 Dy1 Cd1 132.713(9) 9 5_545 ?
Se2 Dy1 Cd1 47.287(10) . 5_545 ?
Se1 Dy1 Cd1 100.381(12) 13 13_455 ?
Se1 Dy1 Cd1 79.619(12) 5_445 13_455 ?
Se1 Dy1 Cd1 45.931(12) 13_455 13_455 ?
Se1 Dy1 Cd1 134.069(12) 5_545 13_455 ?
Se2 Dy1 Cd1 47.287(10) 9 13_455 ?
Se2 Dy1 Cd1 132.713(9) . 13_455 ?
Cd1 Dy1 Cd1 180.000(17) 5_545 13_455 ?
Se1 Dy1 Cd1 45.931(12) 13 13 ?
Se1 Dy1 Cd1 134.069(12) 5_445 13 ?
Se1 Dy1 Cd1 100.381(12) 13_455 13 ?
Se1 Dy1 Cd1 79.619(12) 5_545 13 ?
Se2 Dy1 Cd1 47.287(10) 9 13 ?
Se2 Dy1 Cd1 132.713(10) . 13 ?
Cd1 Dy1 Cd1 106.654(6) 5_545 13 ?
Cd1 Dy1 Cd1 73.346(6) 13_455 13 ?
Se1 Dy1 Cd1 134.069(12) 13 5_445 ?
Se1 Dy1 Cd1 45.931(12) 5_445 5_445 ?
Se1 Dy1 Cd1 79.619(12) 13_455 5_445 ?
Se1 Dy1 Cd1 100.381(12) 5_545 5_445 ?
Se2 Dy1 Cd1 132.713(10) 9 5_445 ?
Se2 Dy1 Cd1 47.287(10) . 5_445 ?
Cd1 Dy1 Cd1 73.346(6) 5_545 5_445 ?
Cd1 Dy1 Cd1 106.654(6) 13_455 5_445 ?
Cd1 Dy1 Cd1 180.000(17) 13 5_445 ?
Se2 Cs1 Se2 72.471(18) 5_455 5 ?
Se2 Cs1 Se1 142.470(10) 5_455 14_556 ?
Se2 Cs1 Se1 97.547(9) 5 14_556 ?
Se2 Cs1 Se1 97.547(9) 5_455 14_456 ?
Se2 Cs1 Se1 142.470(10) 5 14_456 ?
Se1 Cs1 Se1 68.071(11) 14_556 14_456 ?
Se2 Cs1 Se1 97.547(9) 5_455 5_455 ?
Se2 Cs1 Se1 142.470(10) 5 5_455 ?
Se1 Cs1 Se1 110.080(19) 14_556 5_455 ?
Se1 Cs1 Se1 73.547(16) 14_456 5_455 ?
Se2 Cs1 Se1 142.470(10) 5_455 5 ?
Se2 Cs1 Se1 97.547(9) 5 5 ?
Se1 Cs1 Se1 73.547(16) 14_556 5 ?
Se1 Cs1 Se1 110.080(19) 14_456 5 ?
Se1 Cs1 Se1 68.071(11) 5_455 5 ?
Se2 Cs1 Se1 65.738(9) 5_455 9_565 ?
Se2 Cs1 Se1 65.738(9) 5 9_565 ?
Se1 Cs1 Se1 143.809(7) 14_556 9_565 ?
Se1 Cs1 Se1 143.809(7) 14_456 9_565 ?
Se1 Cs1 Se1 77.100(11) 5_455 9_565 ?
Se1 Cs1 Se1 77.100(11) 5 9_565 ?
Se2 Cs1 Se1 65.738(9) 5_455 2_565 ?
Se2 Cs1 Se1 65.738(9) 5 2_565 ?
Se1 Cs1 Se1 77.100(11) 14_556 2_565 ?
Se1 Cs1 Se1 77.100(11) 14_456 2_565 ?
Se1 Cs1 Se1 143.809(7) 5_455 2_565 ?
Se1 Cs1 Se1 143.809(7) 5 2_565 ?
Se1 Cs1 Se1 118.75(2) 9_565 2_565 ?
Se2 Cs1 Cd1 175.618(12) 5_455 5 ?
Se2 Cs1 Cd1 111.911(9) 5 5 ?
Se1 Cs1 Cd1 38.547(9) 14_556 5 ?
Se1 Cs1 Cd1 78.970(12) 14_456 5 ?
Se1 Cs1 Cd1 78.970(12) 5_455 5 ?
Se1 Cs1 Cd1 38.547(9) 5 5 ?
Se1 Cs1 Cd1 115.640(8) 9_565 5 ?
Se1 Cs1 Cd1 115.640(8) 2_565 5 ?
Se2 Cs1 Cd1 111.911(9) 5_455 5_455 ?
Se2 Cs1 Cd1 175.618(12) 5 5_455 ?
Se1 Cs1 Cd1 78.970(12) 14_556 5_455 ?
Se1 Cs1 Cd1 38.547(9) 14_456 5_455 ?
Se1 Cs1 Cd1 38.547(9) 5_455 5_455 ?
Se1 Cs1 Cd1 78.970(12) 5 5_455 ?
Se1 Cs1 Cd1 115.640(8) 9_565 5_455 ?
Se1 Cs1 Cd1 115.640(8) 2_565 5_455 ?
Cd1 Cs1 Cd1 63.707(12) 5 5_455 ?
Se2 Cs1 Cs1 53.765(9) 5_455 1_455 ?
Se2 Cs1 Cs1 126.235(9) 5 1_455 ?
Se1 Cs1 Cs1 124.036(6) 14_556 1_455 ?
Se1 Cs1 Cs1 55.964(6) 14_456 1_455 ?
Se1 Cs1 Cs1 55.964(6) 5_455 1_455 ?
Se1 Cs1 Cs1 124.036(6) 5 1_455 ?
Se1 Cs1 Cs1 90.0 9_565 1_455 ?
Se1 Cs1 Cs1 90.0 2_565 1_455 ?
Cd1 Cs1 Cs1 121.854(6) 5 1_455 ?
Cd1 Cs1 Cs1 58.146(6) 5_455 1_455 ?
Se2 Cs1 Cs1 126.235(9) 5_455 1_655 ?
Se2 Cs1 Cs1 53.765(9) 5 1_655 ?
Se1 Cs1 Cs1 55.964(6) 14_556 1_655 ?
Se1 Cs1 Cs1 124.036(6) 14_456 1_655 ?
Se1 Cs1 Cs1 124.036(6) 5_455 1_655 ?
Se1 Cs1 Cs1 55.964(6) 5 1_655 ?
Se1 Cs1 Cs1 90.0 9_565 1_655 ?
Se1 Cs1 Cs1 90.0 2_565 1_655 ?
Cd1 Cs1 Cs1 58.146(6) 5 1_655 ?
Cd1 Cs1 Cs1 121.854(6) 5_455 1_655 ?
Cs1 Cs1 Cs1 180.00(3) 1_455 1_655 ?
Se1 Cd1 Se1 122.59(3) . 10_556 ?
Se1 Cd1 Se2 106.855(8) . 5 ?
Se1 Cd1 Se2 106.854(8) 10_556 5 ?
Se1 Cd1 Se2 106.854(8) . 5_455 ?
Se1 Cd1 Se2 106.855(8) 10_556 5_455 ?
Se2 Cd1 Se2 105.74(3) 5 5_455 ?
Se1 Cd1 Dy1 140.679(9) . 6 ?
Se1 Cd1 Dy1 53.484(8) 10_556 6 ?
Se2 Cd1 Dy1 53.959(5) 5 6 ?
Se2 Cd1 Dy1 111.343(13) 5_455 6 ?
Se1 Cd1 Dy1 53.484(8) . 5_455 ?
Se1 Cd1 Dy1 140.679(9) 10_556 5_455 ?
Se2 Cd1 Dy1 111.343(13) 5 5_455 ?
Se2 Cd1 Dy1 53.959(5) 5_455 5_455 ?
Dy1 Cd1 Dy1 158.574(17) 6 5_455 ?
Se1 Cd1 Dy1 140.679(9) . 6_455 ?
Se1 Cd1 Dy1 53.484(8) 10_556 6_455 ?
Se2 Cd1 Dy1 111.343(13) 5 6_455 ?
Se2 Cd1 Dy1 53.959(5) 5_455 6_455 ?
Dy1 Cd1 Dy1 73.346(6) 6 6_455 ?
Dy1 Cd1 Dy1 102.561(7) 5_455 6_455 ?
Se1 Cd1 Dy1 53.484(8) . 5 ?
Se1 Cd1 Dy1 140.679(9) 10_556 5 ?
Se2 Cd1 Dy1 53.959(5) 5 5 ?
Se2 Cd1 Dy1 111.343(13) 5_455 5 ?
Dy1 Cd1 Dy1 102.561(7) 6 5 ?
Dy1 Cd1 Dy1 73.346(6) 5_455 5 ?
Dy1 Cd1 Dy1 158.574(17) 6_455 5 ?
Se1 Cd1 Cs1 65.922(13) . 5_445 ?
Se1 Cd1 Cs1 65.922(13) 10_556 5_445 ?
Se2 Cd1 Cs1 158.986(18) 5 5_445 ?
Se2 Cd1 Cs1 95.279(15) 5_455 5_445 ?
Dy1 Cd1 Cs1 118.235(10) 6 5_445 ?
Dy1 Cd1 Cs1 80.949(6) 5_455 5_445 ?
Dy1 Cd1 Cs1 80.949(6) 6_455 5_445 ?
Dy1 Cd1 Cs1 118.235(10) 5 5_445 ?
Se1 Cd1 Cs1 65.922(13) . 5_545 ?
Se1 Cd1 Cs1 65.922(13) 10_556 5_545 ?
Se2 Cd1 Cs1 95.279(15) 5 5_545 ?
Se2 Cd1 Cs1 158.986(18) 5_455 5_545 ?
Dy1 Cd1 Cs1 80.949(6) 6 5_545 ?
Dy1 Cd1 Cs1 118.235(10) 5_455 5_545 ?
Dy1 Cd1 Cs1 118.235(10) 6_455 5_545 ?
Dy1 Cd1 Cs1 80.949(6) 5 5_545 ?
Cs1 Cd1 Cs1 63.707(12) 5_445 5_545 ?
Se1 Cd1 Cs1 118.706(15) . . ?
Se1 Cd1 Cs1 118.706(15) 10_556 . ?
Se2 Cd1 Cs1 52.868(15) 5 . ?
Se2 Cd1 Cs1 52.868(15) 5_455 . ?
Dy1 Cd1 Cs1 79.287(9) 6 . ?
Dy1 Cd1 Cs1 79.287(9) 5_455 . ?
Dy1 Cd1 Cs1 79.287(9) 6_455 . ?
Dy1 Cd1 Cs1 79.287(9) 5 . ?
Cs1 Cd1 Cs1 148.146(6) 5_445 . ?
Cs1 Cd1 Cs1 148.146(6) 5_545 . ?
Cd1 Se1 Dy1 80.584(13) . 5 ?
Cd1 Se1 Dy1 80.584(13) . 5_455 ?
Dy1 Se1 Dy1 94.297(15) 5 5_455 ?
Cd1 Se1 Cs1 75.531(15) . 5_545 ?
Dy1 Se1 Cs1 94.036(8) 5 5_545 ?
Dy1 Se1 Cs1 153.005(17) 5_455 5_545 ?
Cd1 Se1 Cs1 75.531(15) . 5_445 ?
Dy1 Se1 Cs1 153.005(17) 5 5_445 ?
Dy1 Se1 Cs1 94.036(8) 5_455 5_445 ?
Cs1 Se1 Cs1 68.071(11) 5_545 5_445 ?
Cd1 Se1 Cs1 178.08(2) . 9_565 ?
Dy1 Se1 Cs1 100.697(13) 5 9_565 ?
Dy1 Se1 Cs1 100.697(13) 5_455 9_565 ?
Cs1 Se1 Cs1 102.900(11) 5_545 9_565 ?
Cs1 Se1 Cs1 102.900(11) 5_445 9_565 ?
Cd1 Se2 Cd1 105.74(3) 5_445 5_545 ?
Cd1 Se2 Dy1 78.754(11) 5_445 . ?
Cd1 Se2 Dy1 78.754(11) 5_545 . ?
Cd1 Se2 Dy1 78.754(11) 5_445 2 ?
Cd1 Se2 Dy1 78.754(11) 5_545 2 ?
Dy1 Se2 Dy1 142.30(3) . 2 ?
Cd1 Se2 Cs1 163.37(2) 5_445 5_545 ?
Cd1 Se2 Cs1 90.897(13) 5_545 5_545 ?
Dy1 Se2 Cs1 105.104(9) . 5_545 ?
Dy1 Se2 Cs1 105.104(9) 2 5_545 ?
Cd1 Se2 Cs1 90.897(13) 5_445 5_445 ?
Cd1 Se2 Cs1 163.37(2) 5_545 5_445 ?
Dy1 Se2 Cs1 105.104(9) . 5_445 ?
Dy1 Se2 Cs1 105.104(9) 2 5_445 ?
Cs1 Se2 Cs1 72.471(18) 5_545 5_445 ?

loop_
_geom_bond_atom_site_label_1
_geom_bond_atom_site_label_2
_geom_bond_distance
_geom_bond_site_symmetry_2
_geom_bond_publ_flag
Dy1 Se1 2.8931(4) 13 ?
Dy1 Se1 2.8931(4) 5_445 ?
Dy1 Se1 2.8931(4) 13_455 ?
Dy1 Se1 2.8931(4) 5_545 ?
Dy1 Se2 2.9277(3) 9 ?
Dy1 Se2 2.9277(3) . ?
Dy1 Cd1 3.5512(2) 5_545 ?
Dy1 Cd1 3.5512(2) 13_455 ?
Dy1 Cd1 3.5512(2) 13 ?
Dy1 Cd1 3.5512(2) 5_445 ?
Cs1 Se2 3.5881(8) 5_455 ?
Cs1 Se2 3.5881(8) 5 ?
Cs1 Se1 3.7894(5) 14_556 ?
Cs1 Se1 3.7894(5) 14_456 ?
Cs1 Se1 3.7894(5) 5_455 ?
Cs1 Se1 3.7894(5) 5 ?
Cs1 Se1 3.8034(6) 9_565 ?
Cs1 Se1 3.8034(6) 2_565 ?
Cs1 Cd1 4.0189(7) 5 ?
Cs1 Cd1 4.0189(7) 5_455 ?
Cs1 Cs1 4.2419(3) 1_455 ?
Cs1 Cs1 4.2419(3) 1_655 ?
Cd1 Se1 2.5864(6) . ?
Cd1 Se1 2.5864(6) 10_556 ?
Cd1 Se2 2.6603(5) 5 ?
Cd1 Se2 2.6603(5) 5_455 ?
Cd1 Dy1 3.5512(2) 6 ?
Cd1 Dy1 3.5512(2) 5_455 ?
Cd1 Dy1 3.5512(2) 6_455 ?
Cd1 Dy1 3.5512(2) 5 ?
Cd1 Cs1 4.0189(7) 5_445 ?
Cd1 Cs1 4.0189(7) 5_545 ?
Se1 Dy1 2.8931(4) 5 ?
Se1 Dy1 2.8930(4) 5_455 ?
Se1 Cs1 3.7894(5) 5_545 ?
Se1 Cs1 3.7894(5) 5_445 ?
Se1 Cs1 3.8034(6) 9_565 ?
Se2 Cd1 2.6603(5) 5_445 ?
Se2 Cd1 2.6603(5) 5_545 ?
Se2 Dy1 2.9277(3) 2 ?
Se2 Cs1 3.5881(8) 5_545 ?
Se2 Cs1 3.5881(8) 5_445 ?
